data_1547800
loop_
_publ_author_name
'Chen, Zhixiong'
'Han, Lu'
'Tian, Shi-Kai'

_publ_section_title
;
 Activation and Substitution of 1-Ferrocenylalkylamines with Allenones:
 Application to Three-Component Synthesis of
 4-(1-Ferrocenylalkyl)pyrazoles.
;
_journal_issue 21
_journal_name_full 'Organic letters'
_journal_page_first 5852
_journal_page_last 5855
_journal_paper_doi 10.1021/acs.orglett.7b02830
_journal_volume 19
_journal_year 2017
_chemical_absolute_configuration ad
_chemical_formula_sum 'C27 H23 Cl Fe N2'
_chemical_formula_weight 466.77
_chemical_name_systematic
;
 ?
;
_space_group_crystal_system orthorhombic
_space_group_IT_number 19
_space_group_name_Hall 'P 2ac 2ab'
_space_group_name_H-M_alt 'P 21 21 21'
_symmetry_space_group_name_Hall 'P 2ac 2ab'
_symmetry_space_group_name_H-M 'P 21 21 21'
_atom_sites_solution_hydrogens geom
_audit_creation_method SHELXL-2013
_cell_angle_alpha 90
_cell_angle_beta 90
_cell_angle_gamma 90
_cell_formula_units_Z 4
_cell_length_a 7.3285(2)
_cell_length_b 9.4849(2)
_cell_length_c 40.0645(8)
_cell_measurement_reflns_used 3493
_cell_measurement_temperature 291(2)
_cell_measurement_theta_max 70.4750
_cell_measurement_theta_min 4.3900
_cell_volume 2784.89(11)
_computing_cell_refinement 'CrysAlisPro (Rigaku OD, 2015)'
_computing_data_collection 'CrysAlisPro (Rigaku OD, 2015)'
_computing_data_reduction 'CrysAlisPro (Rigaku OD, 2015)'
_computing_molecular_graphics 'Ortep-3 (L. J. Farrugia, 2001)'
_computing_publication_material SHELXL-97
_computing_structure_refinement 'SHELXL-97 (Sheldrick, 1997)'
_computing_structure_solution 'SHELXS-97 (Sheldrick, 1997)'
_diffrn_ambient_temperature 293(2)
_diffrn_detector_area_resol_mean 5.2169
_diffrn_measured_fraction_theta_full 0.997
_diffrn_measured_fraction_theta_max 0.974
_diffrn_measurement_device_type 'SuperNova, Dual, Cu at zero, AtlasS2'
_diffrn_measurement_method '\w scans'
_diffrn_radiation_type CuK\a
_diffrn_radiation_wavelength 1.54184
_diffrn_reflns_av_R_equivalents 0.0398
_diffrn_reflns_av_unetI/netI 0.0473
_diffrn_reflns_Laue_measured_fraction_full 0.997
_diffrn_reflns_Laue_measured_fraction_max 0.974
_diffrn_reflns_limit_h_max 8
_diffrn_reflns_limit_h_min -7
_diffrn_reflns_limit_k_max 11
_diffrn_reflns_limit_k_min -10
_diffrn_reflns_limit_l_max 46
_diffrn_reflns_limit_l_min -48
_diffrn_reflns_number 6800
_diffrn_reflns_point_group_measured_fraction_full 0.911
_diffrn_reflns_point_group_measured_fraction_max 0.878
_diffrn_reflns_theta_full 67.684
_diffrn_reflns_theta_max 71.396
_diffrn_reflns_theta_min 4.414
_diffrn_source 'micro-focus sealed X-ray tube'
_exptl_absorpt_coefficient_mu 5.318
_exptl_absorpt_correction_T_max 1.00000
_exptl_absorpt_correction_T_min 0.25331
_exptl_absorpt_correction_type multi-scan
_exptl_absorpt_process_details
;
CrysAlisPro 1.171.38.46 (Rigaku Oxford Diffraction, 2015)
Empirical absorption correction using spherical harmonics,
 implemented in SCALE3 ABSPACK scaling algorithm.
;
_exptl_crystal_density_diffrn 1.113
_exptl_crystal_description block
_exptl_crystal_F_000 968
_exptl_crystal_size_max 0.240
_exptl_crystal_size_mid 0.200
_exptl_crystal_size_min 0.190
_platon_squeeze_details
;
;
_refine_diff_density_max 0.589
_refine_diff_density_min -0.568
_refine_diff_density_rms 0.079
_refine_ls_abs_structure_details
;
 Flack x determined using 1205 quotients [(I+)-(I-)]/[(I+)+(I-)]
 (Parsons and Flack (2004), Acta Cryst. A60, s61).
;
_refine_ls_abs_structure_Flack 0.006(11)
_refine_ls_extinction_method none
_refine_ls_goodness_of_fit_ref 1.064
_refine_ls_hydrogen_treatment constr
_refine_ls_matrix_type full
_refine_ls_number_parameters 281
_refine_ls_number_reflns 4747
_refine_ls_number_restraints 0
_refine_ls_restrained_S_all 1.064
_refine_ls_R_factor_all 0.0855
_refine_ls_R_factor_gt 0.0708
_refine_ls_shift/su_max 0.000
_refine_ls_shift/su_mean 0.000
_refine_ls_structure_factor_coef Fsqd
_refine_ls_weighting_details 'w=1/[\s^2^(Fo^2^)+(0.1130P)^2^+2.2446P] where P=(Fo^2^+2Fc^2^)/3'
_refine_ls_weighting_scheme calc
_refine_ls_wR_factor_gt 0.1946
_refine_ls_wR_factor_ref 0.2090
_reflns_Friedel_coverage 0.559
_reflns_Friedel_fraction_full 0.792
_reflns_Friedel_fraction_max 0.746
_reflns_number_gt 3869
_reflns_number_total 4747
_reflns_threshold_expression 'I > 2\s(I)'
_cod_data_source_file ol7b02830_si_002.cif
_cod_data_source_block shelxl
_cod_depositor_comments 'Adding full bibliography for 1547800.cif.'
_cod_database_code 1547800
_shelx_space_group_comment
;
The symmetry employed for this shelxl refinement is uniquely defined
by the following loop, which should always be used as a source of
symmetry information in preference to the above space-group names.
They are only intended as comments.
;
_shelx_estimated_absorpt_t_min 0.362
_shelx_estimated_absorpt_t_max 0.431
_shelxl_version_number 2013-4

loop_
_space_group_symop_operation_xyz
'x, y, z'
'-x+1/2, -y, z+1/2'
'-x, y+1/2, -z+1/2'
'x+1/2, -y+1/2, -z'

loop_
_atom_site_label
_atom_site_type_symbol
_atom_site_fract_x
_atom_site_fract_y
_atom_site_fract_z
_atom_site_U_iso_or_equiv
_atom_site_adp_type
_atom_site_occupancy
_atom_site_site_symmetry_order
_atom_site_calc_flag
_atom_site_refinement_flags_posn
_atom_site_refinement_flags_adp
Fe1 Fe 0.31893(15) 0.55826(12) 0.31233(3) 0.0487(3) Uani 1 1 d . .
Cl1 Cl 0.8817(5) -0.1707(4) 0.39992(13) 0.1448(17) Uani 1 1 d . .
N1 N 0.1437(10) 0.2077(7) 0.44617(15) 0.0627(17) Uani 1 1 d . .
N2 N -0.0005(10) 0.2935(8) 0.44011(15) 0.0638(18) Uani 1 1 d . .
H2 H -0.0743 0.3213 0.4554 0.077 Uiso 1 1 calc R U
C18 C 0.1622(11) 0.4346(8) 0.34354(17) 0.0535(17) Uani 1 1 d . .
C8 C 0.1276(10) 0.2692(8) 0.39157(17) 0.0496(16) Uani 1 1 d . .
C4 C 0.3864(12) 0.1066(9) 0.41270(19) 0.060(2) Uani 1 1 d . .
C7 C 0.2224(12) 0.1935(8) 0.41634(17) 0.0569(19) Uani 1 1 d . .
C9 C -0.0175(11) 0.3310(9) 0.40809(18) 0.0562(18) Uani 1 1 d . .
C16 C 0.2102(14) 0.1377(9) 0.3039(2) 0.070(2) Uani 1 1 d . .
H16 H 0.3289 0.1704 0.3011 0.083 Uiso 1 1 calc R U
C11 C 0.1099(11) 0.1808(8) 0.33157(17) 0.0511(17) Uani 1 1 d . .
C10 C 0.1911(11) 0.2872(7) 0.35570(16) 0.0495(16) Uani 1 1 d . .
H10 H 0.3232 0.2712 0.3557 0.059 Uiso 1 1 calc R U
C26 C 0.4450(14) 0.4762(10) 0.2718(2) 0.070(2) Uani 1 1 d . .
H26 H 0.3998 0.4060 0.2578 0.084 Uiso 1 1 calc R U
C3 C 0.5367(13) 0.1189(11) 0.4339(3) 0.077(3) Uani 1 1 d . .
H3 H 0.5347 0.1847 0.4511 0.093 Uiso 1 1 calc R U
C5 C 0.3965(16) 0.0066(10) 0.3875(2) 0.078(3) Uani 1 1 d . .
H5 H 0.2991 -0.0036 0.3728 0.094 Uiso 1 1 calc R U
C19 C 0.2222(11) 0.5618(10) 0.3591(2) 0.065(2) Uani 1 1 d . .
H19 H 0.2947 0.5668 0.3782 0.078 Uiso 1 1 calc R U
C27 C 0.5553(12) 0.4539(12) 0.3014(3) 0.080(3) Uani 1 1 d . .
H27 H 0.5930 0.3679 0.3101 0.096 Uiso 1 1 calc R U
C12 C -0.0632(13) 0.1280(10) 0.3352(2) 0.068(2) Uani 1 1 d . .
H12 H -0.1332 0.1547 0.3535 0.082 Uiso 1 1 calc R U
C23 C 0.5937(11) 0.5893(11) 0.3142(3) 0.076(3) Uani 1 1 d . .
H23 H 0.6618 0.6082 0.3333 0.091 Uiso 1 1 calc R U
C25 C 0.4187(13) 0.6180(11) 0.2679(2) 0.069(2) Uani 1 1 d . .
H25 H 0.3486 0.6625 0.2499 0.083 Uiso 1 1 calc R U
C21 C 0.0574(12) 0.6274(10) 0.3139(3) 0.076(3) Uani 1 1 d . .
H21 H 0.0001 0.6823 0.2978 0.091 Uiso 1 1 calc R U
C1 C 0.6881(17) -0.0673(11) 0.4047(3) 0.090(3) Uani 1 1 d . .
C20 C 0.1540(16) 0.6791(10) 0.3411(3) 0.081(3) Uani 1 1 d . .
H20 H 0.1708 0.7735 0.3466 0.098 Uiso 1 1 calc R U
C22 C 0.0597(10) 0.4787(8) 0.3145(2) 0.0572(18) Uani 1 1 d . .
H22 H 0.0050 0.4194 0.2989 0.069 Uiso 1 1 calc R U
C6 C 0.5479(18) -0.0779(12) 0.3838(3) 0.092(3) Uani 1 1 d . .
H6 H 0.5522 -0.1430 0.3665 0.110 Uiso 1 1 calc R U
C24 C 0.5128(13) 0.6901(11) 0.2937(2) 0.072(2) Uani 1 1 d . .
H24 H 0.5194 0.7874 0.2964 0.086 Uiso 1 1 calc R U
C14 C -0.0366(18) -0.0060(11) 0.2844(2) 0.081(3) Uani 1 1 d . .
H14 H -0.0856 -0.0682 0.2689 0.098 Uiso 1 1 calc R U
C17 C -0.1714(13) 0.4218(10) 0.3966(2) 0.074(2) Uani 1 1 d . .
H17A H -0.2852 0.3782 0.4024 0.111 Uiso 1 1 calc R U
H17B H -0.1648 0.4333 0.3728 0.111 Uiso 1 1 calc R U
H17C H -0.1631 0.5124 0.4072 0.111 Uiso 1 1 calc R U
C13 C -0.1351(14) 0.0350(10) 0.3118(2) 0.080(3) Uani 1 1 d . .
H13 H -0.2525 0.0000 0.3148 0.096 Uiso 1 1 calc R U
C15 C 0.1359(17) 0.0469(12) 0.2805(2) 0.084(3) Uani 1 1 d . .
H15 H 0.2039 0.0215 0.2618 0.101 Uiso 1 1 calc R U
C2 C 0.6866(16) 0.0352(12) 0.4297(3) 0.096(3) Uani 1 1 d . .
H2A H 0.7877 0.0465 0.4435 0.115 Uiso 1 1 calc R U

loop_
_atom_site_aniso_label
_atom_site_aniso_U_11
_atom_site_aniso_U_22
_atom_site_aniso_U_33
_atom_site_aniso_U_23
_atom_site_aniso_U_13
_atom_site_aniso_U_12
Fe1 0.0442(6) 0.0513(5) 0.0504(6) 0.0035(6) 0.0072(5) -0.0030(5)
Cl1 0.100(2) 0.125(3) 0.209(4) 0.027(3) 0.044(3) 0.051(2)
N1 0.076(5) 0.072(4) 0.040(3) 0.004(3) -0.001(3) 0.004(4)
N2 0.072(4) 0.080(4) 0.040(3) -0.003(3) 0.014(3) 0.006(4)
C18 0.057(4) 0.056(4) 0.048(3) 0.001(3) 0.016(3) 0.006(4)
C8 0.050(4) 0.055(4) 0.043(3) 0.002(3) -0.006(3) 0.002(3)
C4 0.072(5) 0.057(4) 0.052(4) 0.008(3) -0.005(4) -0.002(4)
C7 0.077(5) 0.052(4) 0.042(4) 0.000(3) -0.001(4) 0.000(4)
C9 0.061(5) 0.064(4) 0.044(3) 0.005(3) 0.006(4) 0.006(4)
C16 0.073(6) 0.074(5) 0.062(5) -0.011(4) 0.010(4) 0.000(4)
C11 0.062(5) 0.050(4) 0.042(3) 0.008(3) 0.004(3) -0.001(3)
C10 0.048(4) 0.057(4) 0.043(3) 0.002(3) 0.006(3) 0.002(4)
C26 0.074(6) 0.081(6) 0.054(4) -0.011(4) 0.022(4) -0.013(5)
C3 0.059(5) 0.077(6) 0.096(7) -0.015(5) -0.019(5) 0.004(5)
C5 0.108(8) 0.069(5) 0.057(5) -0.009(4) -0.009(5) 0.023(5)
C19 0.058(5) 0.078(5) 0.060(4) -0.014(4) 0.028(4) -0.008(5)
C27 0.047(4) 0.086(6) 0.106(8) 0.009(6) 0.019(5) 0.013(5)
C12 0.066(5) 0.084(6) 0.055(4) -0.005(4) 0.008(4) -0.016(5)
C23 0.037(4) 0.113(8) 0.078(5) -0.008(6) 0.006(4) -0.011(4)
C25 0.059(5) 0.098(7) 0.052(4) 0.009(4) 0.013(4) -0.014(5)
C21 0.054(5) 0.068(5) 0.106(7) 0.026(6) 0.013(6) 0.012(4)
C1 0.092(7) 0.068(6) 0.111(8) 0.010(6) 0.029(7) 0.016(6)
C20 0.093(7) 0.050(4) 0.101(7) -0.010(5) 0.041(7) -0.001(5)
C22 0.047(4) 0.057(4) 0.067(5) 0.012(4) 0.013(4) -0.001(3)
C6 0.114(9) 0.082(7) 0.079(6) -0.009(5) 0.016(7) 0.028(7)
C24 0.064(5) 0.072(5) 0.081(6) 0.005(5) 0.011(5) -0.022(5)
C14 0.110(9) 0.071(5) 0.063(5) -0.011(4) -0.019(6) -0.001(6)
C17 0.072(5) 0.083(6) 0.067(5) 0.014(4) 0.019(5) 0.007(5)
C13 0.083(6) 0.086(6) 0.071(5) 0.000(5) -0.009(5) -0.019(5)
C15 0.104(8) 0.088(6) 0.060(5) -0.018(5) -0.002(5) 0.011(7)
C2 0.064(6) 0.097(8) 0.126(9) 0.003(7) -0.020(7) -0.004(6)

loop_
_atom_type_symbol
_atom_type_description
_atom_type_scat_dispersion_real
_atom_type_scat_dispersion_imag
_atom_type_scat_source
C C 0.0181 0.0091 'International Tables Vol C Tables 4.2.6.8 and 6.1.1.4'
H H 0.0000 0.0000 'International Tables Vol C Tables 4.2.6.8 and 6.1.1.4'
N N 0.0311 0.0180 'International Tables Vol C Tables 4.2.6.8 and 6.1.1.4'
Cl Cl 0.3639 0.7018 'International Tables Vol C Tables 4.2.6.8 and 6.1.1.4'
Fe Fe -1.1336 3.1974 'International Tables Vol C Tables 4.2.6.8 and 6.1.1.4'

loop_
_geom_angle_atom_site_label_1
_geom_angle_atom_site_label_2
_geom_angle_atom_site_label_3
_geom_angle
C19 Fe1 C25 162.6(4)
C19 Fe1 C26 156.7(4)
C25 Fe1 C26 39.7(4)
C19 Fe1 C21 68.4(5)
C25 Fe1 C21 106.3(4)
C26 Fe1 C21 125.5(5)
C19 Fe1 C20 41.2(4)
C25 Fe1 C20 124.3(4)
C26 Fe1 C20 161.2(4)
C21 Fe1 C20 40.1(5)
C19 Fe1 C24 125.4(4)
C25 Fe1 C24 41.1(4)
C26 Fe1 C24 67.9(4)
C21 Fe1 C24 118.2(4)
C20 Fe1 C24 106.1(4)
C19 Fe1 C23 108.2(4)
C25 Fe1 C23 68.4(4)
C26 Fe1 C23 68.6(4)
C21 Fe1 C23 152.5(4)
C20 Fe1 C23 119.1(5)
C24 Fe1 C23 40.0(4)
C19 Fe1 C27 120.6(4)
C25 Fe1 C27 68.7(4)
C26 Fe1 C27 41.8(4)
C21 Fe1 C27 164.9(5)
C20 Fe1 C27 154.4(5)
C24 Fe1 C27 68.1(4)
C23 Fe1 C27 40.5(4)
C19 Fe1 C22 68.8(4)
C25 Fe1 C22 118.6(4)
C26 Fe1 C22 108.4(4)
C21 Fe1 C22 40.5(3)
C20 Fe1 C22 68.4(4)
C24 Fe1 C22 152.9(4)
C23 Fe1 C22 165.9(4)
C27 Fe1 C22 128.1(4)
C19 Fe1 C18 41.1(3)
C25 Fe1 C18 154.3(4)
C26 Fe1 C18 121.4(3)
C21 Fe1 C18 68.8(4)
C20 Fe1 C18 69.2(3)
C24 Fe1 C18 163.8(4)
C23 Fe1 C18 127.6(4)
C27 Fe1 C18 109.0(4)
C22 Fe1 C18 41.3(3)
C7 N1 N2 103.7(6)
C9 N2 N1 113.8(6)
C9 N2 H2 123.1
N1 N2 H2 123.1
C19 C18 C22 105.5(7)
C19 C18 C10 127.1(7)
C22 C18 C10 127.3(7)
C19 C18 Fe1 67.3(4)
C22 C18 Fe1 68.7(4)
C10 C18 Fe1 130.5(5)
C9 C8 C7 105.0(6)
C9 C8 C10 129.8(7)
C7 C8 C10 124.9(7)
C5 C4 C3 117.2(9)
C5 C4 C7 120.1(8)
C3 C4 C7 122.7(8)
N1 C7 C8 111.5(7)
N1 C7 C4 120.1(7)
C8 C7 C4 128.4(7)
N2 C9 C8 105.9(7)
N2 C9 C17 121.3(7)
C8 C9 C17 132.8(7)
C15 C16 C11 120.9(9)
C15 C16 H16 119.5
C11 C16 H16 119.5
C12 C11 C16 117.8(8)
C12 C11 C10 122.5(7)
C16 C11 C10 119.7(7)
C18 C10 C11 111.0(6)
C18 C10 C8 111.7(6)
C11 C10 C8 114.0(6)
C18 C10 H10 106.5
C11 C10 H10 106.5
C8 C10 H10 106.5
C25 C26 C27 108.4(9)
C25 C26 Fe1 69.5(5)
C27 C26 Fe1 69.8(5)
C25 C26 H26 125.8
C27 C26 H26 125.8
Fe1 C26 H26 126.5
C2 C3 C4 120.7(10)
C2 C3 H3 119.6
C4 C3 H3 119.6
C6 C5 C4 121.3(10)
C6 C5 H5 119.3
C4 C5 H5 119.3
C20 C19 C18 109.4(8)
C20 C19 Fe1 70.2(5)
C18 C19 Fe1 71.7(4)
C20 C19 H19 125.3
C18 C19 H19 125.3
Fe1 C19 H19 124.4
C23 C27 C26 106.0(9)
C23 C27 Fe1 69.5(5)
C26 C27 Fe1 68.4(5)
C23 C27 H27 127.0
C26 C27 H27 127.0
Fe1 C27 H27 126.6
C11 C12 C13 120.7(8)
C11 C12 H12 119.6
C13 C12 H12 119.6
C24 C23 C27 108.9(9)
C24 C23 Fe1 69.9(5)
C27 C23 Fe1 70.0(5)
C24 C23 H23 125.5
C27 C23 H23 125.5
Fe1 C23 H23 126.1
C26 C25 C24 108.8(9)
C26 C25 Fe1 70.9(5)
C24 C25 Fe1 70.5(5)
C26 C25 H25 125.6
C24 C25 H25 125.6
Fe1 C25 H25 125.6
C20 C21 C22 109.6(10)
C20 C21 Fe1 69.9(6)
C22 C21 Fe1 70.5(5)
C20 C21 H21 125.2
C22 C21 H21 125.2
Fe1 C21 H21 125.9
C6 C1 C2 119.9(10)
C6 C1 Cl1 121.3(9)
C2 C1 Cl1 118.6(11)
C21 C20 C19 107.6(8)
C21 C20 Fe1 69.9(5)
C19 C20 Fe1 68.6(5)
C21 C20 H20 126.2
C19 C20 H20 126.2
Fe1 C20 H20 126.8
C21 C22 C18 107.9(9)
C21 C22 Fe1 69.0(5)
C18 C22 Fe1 70.0(5)
C21 C22 H22 126.0
C18 C22 H22 126.0
Fe1 C22 H22 126.5
C1 C6 C5 120.7(10)
C1 C6 H6 119.6
C5 C6 H6 119.6
C23 C24 C25 107.8(9)
C23 C24 Fe1 70.0(5)
C25 C24 Fe1 68.4(5)
C23 C24 H24 126.1
C25 C24 H24 126.1
Fe1 C24 H24 127.1
C15 C14 C13 118.4(9)
C15 C14 H14 120.8
C13 C14 H14 120.8
C9 C17 H17A 109.5
C9 C17 H17B 109.5
H17A C17 H17B 109.5
C9 C17 H17C 109.5
H17A C17 H17C 109.5
H17B C17 H17C 109.5
C14 C13 C12 121.3(9)
C14 C13 H13 119.3
C12 C13 H13 119.3
C14 C15 C16 120.8(10)
C14 C15 H15 119.6
C16 C15 H15 119.6
C3 C2 C1 120.0(11)
C3 C2 H2A 120.0
C1 C2 H2A 120.0

loop_
_geom_bond_atom_site_label_1
_geom_bond_atom_site_label_2
_geom_bond_distance
Fe1 C19 2.005(7)
Fe1 C25 2.007(8)
Fe1 C26 2.024(8)
Fe1 C21 2.026(9)
Fe1 C20 2.027(9)
Fe1 C24 2.035(8)
Fe1 C23 2.036(8)
Fe1 C27 2.043(9)
Fe1 C22 2.046(8)
Fe1 C18 2.064(7)
Cl1 C1 1.735(11)
N1 C7 1.334(10)
N1 N2 1.356(10)
N2 C9 1.337(9)
N2 H2 0.8600
C18 C19 1.428(12)
C18 C22 1.448(11)
C18 C10 1.495(10)
C8 C9 1.383(11)
C8 C7 1.408(10)
C8 C10 1.520(9)
C4 C5 1.388(12)
C4 C3 1.397(13)
C4 C7 1.464(12)
C9 C17 1.491(12)
C16 C15 1.387(13)
C16 C11 1.391(11)
C16 H16 0.9300
C11 C12 1.371(12)
C11 C10 1.519(11)
C10 H10 0.9800
C26 C25 1.368(13)
C26 C27 1.451(14)
C26 H26 0.9300
C3 C2 1.365(15)
C3 H3 0.9300
C5 C6 1.376(14)
C5 H5 0.9300
C19 C20 1.417(14)
C19 H19 0.9300
C27 C23 1.412(14)
C27 H27 0.9300
C12 C13 1.390(12)
C12 H12 0.9300
C23 C24 1.394(14)
C23 H23 0.9300
C25 C24 1.418(13)
C25 H25 0.9800
C21 C20 1.390(16)
C21 C22 1.411(11)
C21 H21 0.9300
C1 C6 1.329(17)
C1 C2 1.397(16)
C20 H20 0.9300
C22 H22 0.9300
C6 H6 0.9300
C24 H24 0.9300
C14 C15 1.369(15)
C14 C13 1.370(14)
C14 H14 0.9300
C17 H17A 0.9600
C17 H17B 0.9600
C17 H17C 0.9600
C13 H13 0.9300
C15 H15 0.9300
C2 H2A 0.9300

loop_
_geom_torsion_atom_site_label_1
_geom_torsion_atom_site_label_2
_geom_torsion_atom_site_label_3
_geom_torsion_atom_site_label_4
_geom_torsion
C7 N1 N2 C9 1.2(9)
N2 N1 C7 C8 -0.4(9)
N2 N1 C7 C4 179.9(7)
C9 C8 C7 N1 -0.5(9)
C10 C8 C7 N1 173.7(7)
C9 C8 C7 C4 179.2(8)
C10 C8 C7 C4 -6.6(13)
C5 C4 C7 N1 131.2(9)
C3 C4 C7 N1 -48.4(12)
C5 C4 C7 C8 -48.5(13)
C3 C4 C7 C8 131.9(10)
N1 N2 C9 C8 -1.5(10)
N1 N2 C9 C17 178.3(8)
C7 C8 C9 N2 1.2(9)
C10 C8 C9 N2 -172.6(7)
C7 C8 C9 C17 -178.6(9)
C10 C8 C9 C17 7.7(15)
C15 C16 C11 C12 1.4(13)
C15 C16 C11 C10 -176.4(8)
C19 C18 C10 C11 -178.7(7)
C22 C18 C10 C11 4.7(11)
Fe1 C18 C10 C11 -88.2(9)
C19 C18 C10 C8 52.8(10)
C22 C18 C10 C8 -123.7(8)
Fe1 C18 C10 C8 143.4(6)
C12 C11 C10 C18 -93.8(9)
C16 C11 C10 C18 83.8(9)
C12 C11 C10 C8 33.4(11)
C16 C11 C10 C8 -149.0(7)
C9 C8 C10 C18 34.8(11)
C7 C8 C10 C18 -137.8(8)
C9 C8 C10 C11 -92.0(10)
C7 C8 C10 C11 95.4(9)
C5 C4 C3 C2 0.1(15)
C7 C4 C3 C2 179.7(9)
C3 C4 C5 C6 0.5(15)
C7 C4 C5 C6 -179.1(9)
C22 C18 C19 C20 2.0(8)
C10 C18 C19 C20 -175.1(8)
Fe1 C18 C19 C20 60.4(6)
C22 C18 C19 Fe1 -58.3(5)
C10 C18 C19 Fe1 124.5(8)
C25 C26 C27 C23 -0.7(10)
Fe1 C26 C27 C23 -59.6(6)
C25 C26 C27 Fe1 58.9(7)
C16 C11 C12 C13 -0.2(13)
C10 C11 C12 C13 177.4(8)
C26 C27 C23 C24 -0.3(10)
Fe1 C27 C23 C24 -59.3(6)
C26 C27 C23 Fe1 58.9(6)
C27 C26 C25 C24 1.5(11)
Fe1 C26 C25 C24 60.6(6)
C27 C26 C25 Fe1 -59.1(6)
C22 C21 C20 C19 1.1(11)
Fe1 C21 C20 C19 -58.5(6)
C22 C21 C20 Fe1 59.5(7)
C18 C19 C20 C21 -2.0(10)
Fe1 C19 C20 C21 59.3(7)
C18 C19 C20 Fe1 -61.3(5)
C20 C21 C22 C18 0.2(11)
Fe1 C21 C22 C18 59.4(6)
C20 C21 C22 Fe1 -59.2(7)
C19 C18 C22 C21 -1.4(9)
C10 C18 C22 C21 175.8(8)
Fe1 C18 C22 C21 -58.8(6)
C19 C18 C22 Fe1 57.4(5)
C10 C18 C22 Fe1 -125.5(8)
C2 C1 C6 C5 -3.3(18)
Cl1 C1 C6 C5 -178.8(8)
C4 C5 C6 C1 1.1(17)
C27 C23 C24 C25 1.2(10)
Fe1 C23 C24 C25 -58.1(6)
C27 C23 C24 Fe1 59.3(6)
C26 C25 C24 C23 -1.7(11)
Fe1 C25 C24 C23 59.1(6)
C26 C25 C24 Fe1 -60.8(7)
C15 C14 C13 C12 0.0(15)
C11 C12 C13 C14 -0.4(15)
C13 C14 C15 C16 1.2(16)
C11 C16 C15 C14 -1.9(15)
C4 C3 C2 C1 -2.3(17)
C6 C1 C2 C3 3.9(18)
Cl1 C1 C2 C3 179.5(9)

loop_
_platon_squeeze_void_nr
_platon_squeeze_void_average_x
_platon_squeeze_void_average_y
_platon_squeeze_void_average_z
_platon_squeeze_void_volume
_platon_squeeze_void_count_electrons
_platon_squeeze_void_content
1 -0.038 0.250 0.000 320 66 ' '
2 -0.030 0.750 0.500 320 65 ' '
